data_2215905
loop_
_publ_author_name
'Gotoh, Kazuma'
'Ishikawa, Rie'
'Ishida, Hiroyuki'

_publ_section_title
;
 Bis(adeninium) chloranilate dihydrate
;
_journal_coeditor_code FJ2052
_journal_issue 11
_journal_name_full 'Acta Crystallographica Section E'
_journal_page_first o4433
_journal_page_last o4433
_journal_paper_doi 10.1107/S1600536807052087
_journal_volume 63
_journal_year 2007
_chemical_formula_iupac '2C5 N5 H6 +, C6 Cl2 O4 2-, 2H2 O'
_chemical_formula_moiety '2(C5 N5 H6 +), C6 Cl2 O4 2-, 2(H2 O)'
_chemical_formula_sum 'C16 H16 Cl2 N10 O6'
_chemical_formula_weight 515.27
_chemical_name_systematic
;
Bis(adeninium) chloranilate dihydrate
;
_space_group_IT_number 14
_symmetry_cell_setting monoclinic
_symmetry_space_group_name_Hall '-P 2ybc'
_symmetry_space_group_name_H-M 'P 1 21/c 1'
_cell_angle_alpha 90.0000
_cell_angle_beta 95.366(2)
_cell_angle_gamma 90.0000
_cell_formula_units_Z 2
_cell_length_a 7.7080(4)
_cell_length_b 7.1460(3)
_cell_length_c 17.9718(9)
_cell_measurement_reflns_used 12221
_cell_measurement_temperature 100(2)
_cell_measurement_theta_max 30.1
_cell_measurement_theta_min 3.1
_cell_volume 985.57(8)
_computing_cell_refinement 'PROCESS-AUTO (Rigaku/MSC, 2004)'
_computing_data_collection 'PROCESS-AUTO (Rigaku/MSC, 2004)'
_computing_data_reduction 'CrystalStructure (Rigaku/MSC, 2004)'
_computing_molecular_graphics 'ORTEP-3 (Farrugia, 1997)'
_computing_publication_material 'CrystalStructure (Rigaku/MSC, 2004) and PLATON (Spek, 2003)'
_computing_structure_refinement 'SHELXL97 (Sheldrick, 1997)'
_computing_structure_solution 'SIR92 (Altomare <i>et al.</i>,  1994)'
_diffrn_ambient_temperature 100(2)
_diffrn_detector_area_resol_mean 10.00
_diffrn_measured_fraction_theta_full 0.999
_diffrn_measured_fraction_theta_max 0.999
_diffrn_measurement_device_type 'Rigaku R-AXIS RAPID-II'
_diffrn_measurement_method \w
_diffrn_radiation_type 'Mo K\a'
_diffrn_radiation_wavelength 0.71075
_diffrn_reflns_av_R_equivalents 0.058
_diffrn_reflns_limit_h_max 10
_diffrn_reflns_limit_h_min -10
_diffrn_reflns_limit_k_max 9
_diffrn_reflns_limit_k_min -10
_diffrn_reflns_limit_l_max 24
_diffrn_reflns_limit_l_min -25
_diffrn_reflns_number 10874
_diffrn_reflns_theta_full 30.03
_diffrn_reflns_theta_max 30.03
_diffrn_reflns_theta_min 3.07
_diffrn_standards_number 0
_exptl_absorpt_coefficient_mu 0.393
_exptl_absorpt_correction_T_max 0.950
_exptl_absorpt_correction_T_min 0.854
_exptl_absorpt_correction_type multi-scan
_exptl_absorpt_process_details
;
(<i>ABSCOR</i>; Higashi, 1995)
;
_exptl_crystal_colour purple
_exptl_crystal_density_diffrn 1.736
_exptl_crystal_density_method 'not measured'
_exptl_crystal_description plate
_exptl_crystal_F_000 528.00
_exptl_crystal_size_max 0.30
_exptl_crystal_size_mid 0.25
_exptl_crystal_size_min 0.13
_refine_diff_density_max 0.388
_refine_diff_density_min -0.372
_refine_ls_extinction_method none
_refine_ls_goodness_of_fit_ref 1.076
_refine_ls_hydrogen_treatment refall
_refine_ls_matrix_type full
_refine_ls_number_parameters 186
_refine_ls_number_reflns 2876
_refine_ls_number_restraints 0
_refine_ls_restrained_S_all 1.076
_refine_ls_R_factor_all 0.0443
_refine_ls_R_factor_gt 0.0349
_refine_ls_shift/su_max 0.000
_refine_ls_shift/su_mean 0.000
_refine_ls_structure_factor_coef Fsqd
_refine_ls_weighting_details 'w = 1/[\s^2^(Fo^2^)+(0.0471P)^2^+0.5544P] where P=(Fo^2^+2Fc^2^)/3'
_refine_ls_weighting_scheme calc
_refine_ls_wR_factor_gt 0.0853
_refine_ls_wR_factor_ref 0.0890
_reflns_number_gt 2560
_reflns_number_total 2876
_reflns_threshold_expression I>2\s(I)
_cod_data_source_file fj2052.cif
_cod_data_source_block I
_cod_original_formula_sum 'C16 H16 Cl2 N10 O6 '
_cod_database_code 2215905
_cod_database_fobs_code 2215905

loop_
_symmetry_equiv_pos_site_id
_symmetry_equiv_pos_as_xyz
1 +X,+Y,+Z
2 -X,1/2+Y,1/2-Z
3 -X,-Y,-Z
4 +X,1/2-Y,1/2+Z

loop_
_atom_site_type_symbol
_atom_site_label
_atom_site_fract_x
_atom_site_fract_y
_atom_site_fract_z
_atom_site_U_iso_or_equiv
_atom_site_adp_type
_atom_site_calc_flag
_atom_site_occupancy
Cl Cl1 0.19323(4) 0.42773(4) 0.660836(15) 0.01354(9) Uani d 1
O O1 0.32479(12) 0.34900(15) 0.51288(5) 0.0162(2) Uani d 1
O O2 -0.16665(12) 0.57064(14) 0.62314(5) 0.01537(19) Uani d 1
O O3 0.54421(14) 0.20531(15) 0.62976(6) 0.0187(2) Uani d 1
N N1 0.53807(15) 0.21786(16) 0.40694(6) 0.0140(2) Uani d 1
N N2 0.59010(15) 0.16074(16) 0.28044(6) 0.0152(2) Uani d 1
N N3 0.87954(15) 0.02622(16) 0.27282(6) 0.0138(2) Uani d 1
N N4 0.97050(14) 0.00942(16) 0.39558(6) 0.0137(2) Uani d 1
N N5 0.73247(16) 0.13676(17) 0.51095(6) 0.0155(2) Uani d 1
C C1 0.17542(16) 0.41976(17) 0.50991(7) 0.0115(2) Uani d 1
C C2 0.08698(16) 0.46508(18) 0.57219(6) 0.0115(2) Uani d 1
C C3 -0.08301(16) 0.53768(17) 0.56819(7) 0.0113(2) Uani d 1
C C4 0.69243(16) 0.14470(18) 0.43820(7) 0.0126(2) Uani d 1
C C5 0.49359(17) 0.2210(2) 0.33161(7) 0.0160(2) Uani d 1
C C6 0.74616(17) 0.09277(18) 0.31014(7) 0.0125(2) Uani d 1
C C7 1.00994(17) -0.02156(19) 0.32668(7) 0.0149(2) Uani d 1
C C8 0.80350(16) 0.08175(17) 0.38542(7) 0.0122(2) Uani d 1
H H1 0.462(3) 0.269(3) 0.4356(12) 0.029(5) Uiso d 1
H H2 0.384(2) 0.273(3) 0.3169(10) 0.016(4) Uiso d 1
H H3 0.876(3) 0.011(3) 0.2228(13) 0.032(5) Uiso d 1
H H4 1.120(3) -0.071(3) 0.3134(11) 0.019(4) Uiso d 1
H H5 0.833(3) 0.085(3) 0.5277(12) 0.025(5) Uiso d 1
H H6 0.661(3) 0.182(3) 0.5434(14) 0.038(6) Uiso d 1
H H7 0.461(4) 0.262(4) 0.6051(16) 0.055(8) Uiso d 1
H H8 0.553(3) 0.256(4) 0.6781(17) 0.056(8) Uiso d 1

loop_
_atom_site_aniso_label
_atom_site_aniso_U_11
_atom_site_aniso_U_22
_atom_site_aniso_U_33
_atom_site_aniso_U_12
_atom_site_aniso_U_13
_atom_site_aniso_U_23
Cl1 0.01460(15) 0.01792(15) 0.00795(13) 0.00072(11) 0.00021(9) 0.00064(10)
O1 0.0136(4) 0.0241(5) 0.0110(4) 0.0042(4) 0.0015(3) 0.0002(4)
O2 0.0157(4) 0.0209(5) 0.0100(4) 0.0019(4) 0.0040(3) 0.0002(4)
O3 0.0187(5) 0.0243(5) 0.0133(4) 0.0044(4) 0.0019(4) -0.0020(4)
N1 0.0141(5) 0.0159(5) 0.0123(5) 0.0024(4) 0.0028(4) -0.0011(4)
N2 0.0159(5) 0.0178(5) 0.0119(5) 0.0003(4) 0.0007(4) 0.0000(4)
N3 0.0160(5) 0.0163(5) 0.0095(4) -0.0004(4) 0.0026(4) -0.0003(4)
N4 0.0135(5) 0.0153(5) 0.0123(5) 0.0000(4) 0.0017(4) 0.0000(4)
N5 0.0165(5) 0.0208(5) 0.0094(5) 0.0020(4) 0.0023(4) -0.0005(4)
C1 0.0132(5) 0.0126(5) 0.0089(5) -0.0014(4) 0.0018(4) 0.0000(4)
C2 0.0138(5) 0.0138(5) 0.0069(5) -0.0007(4) 0.0003(4) 0.0004(4)
C3 0.0133(5) 0.0116(5) 0.0091(5) -0.0020(4) 0.0013(4) -0.0001(4)
C4 0.0135(5) 0.0128(5) 0.0115(5) -0.0016(4) 0.0014(4) -0.0005(4)
C5 0.0152(6) 0.0187(6) 0.0137(5) 0.0014(5) -0.0004(4) 0.0007(5)
C6 0.0151(5) 0.0129(5) 0.0100(5) -0.0016(4) 0.0029(4) -0.0006(4)
C7 0.0155(6) 0.0170(6) 0.0123(5) -0.0003(5) 0.0024(4) -0.0004(5)
C8 0.0135(5) 0.0133(5) 0.0098(5) -0.0009(4) 0.0009(4) -0.0002(4)

loop_
_atom_type_symbol
_atom_type_description
_atom_type_scat_dispersion_real
_atom_type_scat_dispersion_imag
_atom_type_scat_source
C C 0.0033 0.0016 'International Tables Vol C Tables 4.2.6.8 and 6.1.1.4'
H H 0.0000 0.0000 'International Tables Vol C Tables 4.2.6.8 and 6.1.1.4'
Cl Cl 0.1484 0.1585 'International Tables Vol C Tables 4.2.6.8 and 6.1.1.4'
O O 0.0106 0.0060 'International Tables Vol C Tables 4.2.6.8 and 6.1.1.4'
N N 0.0061 0.0033 'International Tables Vol C Tables 4.2.6.8 and 6.1.1.4'

loop_
_geom_angle_atom_site_label_1
_geom_angle_atom_site_label_2
_geom_angle_atom_site_label_3
_geom_angle_site_symmetry_3
_geom_angle
H7 O3 H8 . 106(2)
C5 N1 C4 . 122.71(11)
C5 N1 H1 . 116.5(14)
C4 N1 H1 . 120.8(14)
C5 N2 C6 . 112.45(11)
C6 N3 C7 . 106.02(11)
C6 N3 H3 . 125.2(14)
C7 N3 H3 . 128.7(14)
C7 N4 C8 . 103.40(11)
C4 N5 H5 . 118.1(14)
C4 N5 H6 . 121.8(15)
H5 N5 H6 . 120(2)
O1 C1 C2 . 124.90(11)
O1 C1 C3 3_566 117.51(10)
C2 C1 C3 3_566 117.58(11)
C1 C2 C3 . 124.42(11)
C1 C2 Cl1 . 118.20(9)
C3 C2 Cl1 . 117.37(9)
O2 C3 C2 . 125.17(11)
O2 C3 C1 3_566 116.91(11)
C2 C3 C1 3_566 117.92(10)
N5 C4 N1 . 122.51(12)
N5 C4 C8 . 123.64(12)
N1 C4 C8 . 113.85(11)
N2 C5 N1 . 125.80(12)
N2 C5 H2 . 119.2(11)
N1 C5 H2 . 115.0(11)
N2 C6 N3 . 127.68(11)
N2 C6 C8 . 126.40(12)
N3 C6 C8 . 105.90(11)
N4 C7 N3 . 113.70(12)
N4 C7 H4 . 125.2(12)
N3 C7 H4 . 121.1(12)
N4 C8 C6 . 110.98(11)
N4 C8 C4 . 130.29(12)
C6 C8 C4 . 118.72(12)

loop_
_geom_bond_atom_site_label_1
_geom_bond_atom_site_label_2
_geom_bond_site_symmetry_2
_geom_bond_distance
Cl1 C2 . 1.7423(12)
O1 C1 . 1.2540(15)
O2 C3 . 1.2512(15)
O3 H7 . 0.85(3)
O3 H8 . 0.94(3)
N1 C5 . 1.3653(17)
N1 C4 . 1.3709(17)
N1 H1 . 0.90(2)
N2 C5 . 1.3085(17)
N2 C6 . 1.3593(17)
N3 C6 . 1.3645(16)
N3 C7 . 1.3718(17)
N3 H3 . 0.90(2)
N4 C7 . 1.3210(17)
N4 C8 . 1.3833(16)
N5 C4 . 1.3163(16)
N5 H5 . 0.88(2)
N5 H6 . 0.90(2)
C1 C2 . 1.4019(16)
C1 C3 3_566 1.5437(17)
C2 C3 . 1.4049(17)
C3 C1 3_566 1.5437(17)
C4 C8 . 1.4096(17)
C5 H2 . 0.939(19)
C6 C8 . 1.3857(17)
C7 H4 . 0.965(19)

loop_
_geom_hbond_atom_site_label_D
_geom_hbond_atom_site_label_H
_geom_hbond_atom_site_label_A
_geom_hbond_site_symmetry_A
_geom_hbond_distance_DH
_geom_hbond_distance_HA
_geom_hbond_distance_DA
_geom_hbond_angle_DHA
_geom_hbond_publ_flag
C5 H2 O2 3_566 0.938(17) 2.357(17) 3.1004(16) 136.0(15) y
N1 H1 O1 . 0.89(2) 1.91(2) 2.7913(15) 168(2) y
N3 H3 Cl1 4_654 0.90(2) 2.81(2) 3.3038(12) 115.4(17) y
N3 H3 O2 4_654 0.90(2) 1.88(2) 2.7682(14) 166(2) y
N5 H5 N4 3_756 0.89(2) 2.06(2) 2.9044(16) 158(2) y
N5 H6 O3 . 0.90(2) 1.87(2) 2.7358(16) 160(2) y
O3 H7 Cl1 . 0.85(3) 2.66(3) 3.2311(11) 126(2) y
O3 H7 O1 . 0.85(3) 1.98(3) 2.7681(14) 155(3) y
O3 H8 N2 4_555 0.94(3) 1.93(3) 2.8628(15) 174(2) y

loop_
_geom_torsion_atom_site_label_1
_geom_torsion_atom_site_label_2
_geom_torsion_atom_site_label_3
_geom_torsion_atom_site_label_4
_geom_torsion_site_symmetry_1
_geom_torsion_site_symmetry_4
_geom_torsion
O1 C1 C2 C3 . . -177.45(13)
C3 C1 C2 C3 3_566 . 3.3(2)
O1 C1 C2 Cl1 . . 2.04(18)
C3 C1 C2 Cl1 3_566 . -177.18(9)
C1 C2 C3 O2 . . 176.49(12)
Cl1 C2 C3 O2 . . -3.01(18)
C1 C2 C3 C1 . 3_566 -3.3(2)
Cl1 C2 C3 C1 . 3_566 177.16(9)
C5 N1 C4 N5 . . -177.86(13)
C5 N1 C4 C8 . . 2.88(18)
C6 N2 C5 N1 . . -0.4(2)
C4 N1 C5 N2 . . -1.6(2)
C5 N2 C6 N3 . . -177.25(13)
C5 N2 C6 C8 . . 0.96(19)
C7 N3 C6 N2 . . 178.54(13)
C7 N3 C6 C8 . . 0.03(14)
C8 N4 C7 N3 . . 0.08(15)
C6 N3 C7 N4 . . -0.07(16)
C7 N4 C8 C6 . . -0.05(15)
C7 N4 C8 C4 . . -178.86(13)
N2 C6 C8 N4 . . -178.52(12)
N3 C6 C8 N4 . . 0.01(14)
N2 C6 C8 C4 . . 0.4(2)
N3 C6 C8 C4 . . 178.97(11)
N5 C4 C8 N4 . . -2.8(2)
N1 C4 C8 N4 . . 176.46(13)
N5 C4 C8 C6 . . 178.47(12)
N1 C4 C8 C6 . . -2.27(17)
